data_4113882
loop_
_publ_author_name
'Amos B. Smith'
'Naoki Kanoh'
'Haruaki Ishiyama'
'Noriaki Minakawa'
'Jon D. Rainier'
'Richard A. Hartz'
'Young Shin Cho'
'Haifeng Cui'
'William H. Moser'

_publ_contact_author_address
;
Department of Chemistry
University of Pennsylvania
3301 Spruce St.
Philadelphia, PA 19104
USA
;
_publ_contact_author_email smithab@sas.upenn.edu
_publ_contact_author_name
;
Dr. Amos B. Smith III
;
_publ_contact_author_phone 1-215-898-4860
_publ_section_title
;
 Tremorgenic Indole Alkaloids. The Total Synthesis of (-)-Penitrem D
;
_journal_name_full 'Journal of the American Chemical Society'
_journal_page_first 8228
_journal_page_last 8237
_journal_paper_doi 10.1021/ja034842k
_journal_volume 125
_journal_year 2003
_chemical_formula_sum 'C40 H53 N O3 Si'
_chemical_formula_weight 623.92
_chemical_temperature_decomposition 508
_space_group_IT_number 4
_symmetry_cell_setting monoclinic
_symmetry_Int_Tables_number 4
_symmetry_space_group_name_Hall 'P 2yb'
_symmetry_space_group_name_H-M 'P 1 21 1'
_atom_sites_solution_hydrogens geom
_atom_sites_solution_primary direct
_atom_sites_solution_secondary difmap
_audit_creation_method SHELXL
_cell_angle_alpha 90.00
_cell_angle_beta 104.751(2)
_cell_angle_gamma 90.00
_cell_formula_units_Z 2
_cell_length_a 10.9982(5)
_cell_length_b 10.2218(6)
_cell_length_c 17.0659(11)
_cell_measurement_temperature 200(2)
_cell_volume 1855.34(18)
_computing_structure_refinement 'SHELXL-93 (Sheldrick, 1993)'
_computing_structure_solution 'SIR92 (Altomare, 1993)'
_diffrn_ambient_temperature 200(2)
_diffrn_measurement_device 'image plate area detector'
_diffrn_measurement_device_type 'Rigaku R-AXIS IIc'
_diffrn_measurement_method 'phi oscillations'
_diffrn_radiation_monochromator graphite
_diffrn_radiation_source 'rotating anode'
_diffrn_radiation_type MoK\a
_diffrn_radiation_wavelength 0.71069
_diffrn_reflns_av_R_equivalents 0.0518
_diffrn_reflns_av_sigmaI/netI 0.0569
_diffrn_reflns_limit_h_max 13
_diffrn_reflns_limit_h_min -12
_diffrn_reflns_limit_k_max 12
_diffrn_reflns_limit_k_min -12
_diffrn_reflns_limit_l_max 20
_diffrn_reflns_limit_l_min -20
_diffrn_reflns_number 14015
_diffrn_reflns_theta_max 25.35
_diffrn_reflns_theta_min 2.53
_exptl_absorpt_coefficient_mu 0.099
_exptl_absorpt_correction_type none
_exptl_crystal_density_diffrn 1.117
_exptl_crystal_F_000 676
_exptl_crystal_preparation 'hexanes/ethyl acetate'
_exptl_crystal_size_max 0.38
_exptl_crystal_size_mid 0.08
_exptl_crystal_size_min 0.03
_refine_diff_density_max 0.213
_refine_diff_density_min -0.278
_refine_diff_density_rms 0.047
_refine_ls_abs_structure_details 'Flack H D (1983), Acta Cryst. A39, 876-881'
_refine_ls_abs_structure_Flack 0.02(23)
_refine_ls_extinction_method none
_refine_ls_goodness_of_fit_all 1.175
_refine_ls_goodness_of_fit_obs 1.212
_refine_ls_hydrogen_treatment constr
_refine_ls_matrix_type full
_refine_ls_number_parameters 416
_refine_ls_number_reflns 6458
_refine_ls_number_restraints 1
_refine_ls_restrained_S_all 1.175
_refine_ls_restrained_S_obs 1.212
_refine_ls_R_factor_all 0.0898
_refine_ls_R_factor_obs 0.0748
_refine_ls_shift/esd_max 0.000
_refine_ls_shift/esd_mean 0.000
_refine_ls_structure_factor_coef Fsqd
_refine_ls_weighting_details 'w=1/[\s^2^(Fo^2^)+(0.0285P)^2^+1.6041P] where P=(Fo^2^+2Fc^2^)/3'
_refine_ls_weighting_scheme calc
_refine_ls_wR_factor_all 0.1428
_refine_ls_wR_factor_obs 0.1339
_reflns_number_observed 5392
_reflns_number_total 6458
_reflns_observed_criterion >2sigma(I)
_cod_data_source_file ja034842ksi20030224_044947_5.cif
_cod_data_source_block Cmpd(-)36
_cod_depositor_comments
;
The following automatic conversions were performed:

'_refine_ls_weighting_scheme' value 'calc
w=1/[\s^2^(Fo^2^)+(0.0285P)^2^+1.6041P] where P=(Fo^2^+2Fc^2^)/3' was
changed to 'calc'. New tag '_refine_ls_weighting_details' was
created. The value of the new tag was set to
'w=1/[\s^2^(Fo^2^)+(0.0285P)^2^+1.6041P] where P=(Fo^2^+2Fc^2^)/3'.

Automatic conversion script
Id: cif_fix_values 3143 2015-03-26 13:38:13Z robertas 
;
_cod_original_cell_volume 1855.3(2)
_cod_original_sg_symbol_H-M 'P 21 '
_cod_database_code 4113882

loop_
_symmetry_equiv_pos_as_xyz
'x, y, z'
'-x, y+1/2, -z'

loop_
_atom_site_aniso_label
_atom_site_aniso_U_11
_atom_site_aniso_U_22
_atom_site_aniso_U_33
_atom_site_aniso_U_23
_atom_site_aniso_U_13
_atom_site_aniso_U_12
Si1 0.0324(6) 0.0652(9) 0.0416(7) -0.0008(7) 0.0015(5) -0.0074(7)
O1 0.032(2) 0.064(2) 0.055(2) 0.004(2) 0.0021(14) -0.016(2)
O2 0.0228(12) 0.035(2) 0.0400(14) -0.0025(13) 0.0077(11) 0.0043(12)
O3 0.0333(15) 0.070(2) 0.034(2) -0.009(2) 0.0025(12) -0.010(2)
N1 0.025(2) 0.032(2) 0.040(2) 0.000(2) 0.0031(14) 0.0049(15)
C1 0.033(2) 0.046(3) 0.040(2) -0.002(2) 0.004(2) -0.006(2)
C2 0.039(2) 0.041(2) 0.043(2) -0.012(2) 0.003(2) -0.006(2)
C3 0.037(2) 0.037(2) 0.030(2) -0.002(2) 0.007(2) 0.001(2)
C4 0.042(2) 0.027(2) 0.044(2) -0.007(2) 0.011(2) -0.003(2)
C5 0.034(2) 0.033(2) 0.042(2) -0.004(2) 0.009(2) 0.007(2)
C6 0.029(2) 0.033(2) 0.035(2) 0.001(2) 0.007(2) 0.001(2)
C7 0.031(2) 0.028(2) 0.033(2) -0.003(2) 0.007(2) 0.001(2)
C8 0.024(2) 0.033(2) 0.034(2) -0.002(2) 0.007(2) 0.000(2)
C9 0.027(2) 0.029(2) 0.041(2) -0.005(2) 0.008(2) 0.001(2)
C10 0.025(2) 0.033(2) 0.034(2) 0.000(2) 0.008(2) 0.001(2)
C11 0.022(2) 0.036(2) 0.037(2) -0.001(2) 0.009(2) 0.000(2)
C12 0.029(2) 0.038(3) 0.042(2) -0.004(2) 0.006(2) 0.001(2)
C13 0.033(2) 0.040(2) 0.041(2) -0.002(2) 0.005(2) -0.002(2)
C14 0.029(2) 0.051(3) 0.039(2) -0.003(2) 0.009(2) -0.009(2)
C15 0.037(2) 0.034(2) 0.038(2) -0.004(2) 0.014(2) -0.006(2)
C16 0.030(2) 0.037(2) 0.037(2) -0.005(2) 0.013(2) -0.004(2)
C17 0.035(2) 0.038(3) 0.052(3) -0.010(2) 0.011(2) -0.003(2)
C18 0.030(2) 0.033(2) 0.055(3) -0.002(2) 0.008(2) 0.003(2)
C19 0.027(2) 0.026(2) 0.037(2) -0.004(2) 0.008(2) 0.003(2)
C20 0.025(2) 0.037(2) 0.033(2) 0.003(2) 0.0081(15) 0.001(2)
C21 0.028(2) 0.035(2) 0.047(2) 0.001(2) 0.008(2) 0.002(2)
C22 0.029(2) 0.037(2) 0.039(2) 0.002(2) 0.008(2) 0.000(2)
C23 0.031(2) 0.046(3) 0.056(3) -0.002(2) 0.007(2) 0.003(2)
C24 0.031(2) 0.039(3) 0.040(2) 0.002(2) 0.003(2) -0.003(2)
C25 0.027(2) 0.043(3) 0.038(2) 0.003(2) 0.007(2) 0.003(2)
C26 0.030(2) 0.033(2) 0.035(2) -0.002(2) 0.009(2) 0.001(2)
C27 0.039(2) 0.059(3) 0.042(2) 0.001(2) 0.003(2) -0.009(2)
C28 0.041(3) 0.112(5) 0.049(3) 0.021(3) 0.017(2) 0.012(3)
C29 0.040(3) 0.201(9) 0.064(4) 0.028(5) 0.015(3) 0.004(4)
C30 0.108(6) 0.107(6) 0.088(5) 0.011(4) 0.040(4) 0.054(5)
C31 0.074(4) 0.069(4) 0.098(5) -0.012(4) -0.004(4) -0.025(3)
C32 0.143(8) 0.104(7) 0.142(8) 0.034(6) -0.008(6) -0.062(6)
C33 0.128(7) 0.078(6) 0.186(9) -0.033(6) 0.041(7) 0.012(5)
C34 0.048(3) 0.106(5) 0.041(3) 0.000(3) 0.007(2) 0.004(3)
C35 0.049(3) 0.362(15) 0.040(3) 0.021(6) -0.006(3) -0.010(7)
C36 0.262(12) 0.102(6) 0.063(5) 0.024(4) 0.059(6) 0.036(7)
C37 0.036(2) 0.044(2) 0.041(2) 0.005(2) 0.010(2) 0.000(2)
C38 0.033(2) 0.045(3) 0.040(2) 0.000(2) 0.008(2) -0.006(2)
C39 0.034(2) 0.042(3) 0.073(3) -0.009(2) 0.019(2) -0.002(2)
C40 0.033(2) 0.048(3) 0.058(3) 0.006(2) -0.001(2) 0.007(2)

loop_
_atom_site_label
_atom_site_type_symbol
_atom_site_fract_x
_atom_site_fract_y
_atom_site_fract_z
_atom_site_U_iso_or_equiv
_atom_site_thermal_displace_type
_atom_site_occupancy
_atom_site_calc_flag
_atom_site_refinement_flags
Si1 Si -0.76226(11) 0.2561(2) 0.06741(7) 0.0478(3) Uani 1 d .
O1 O 0.6193(3) 0.8521(3) 0.6057(2) 0.0518(9) Uani 1 d .
O2 O -0.1762(2) 0.7715(3) 0.37322(15) 0.0328(6) Uani 1 d .
O3 O -0.6167(2) 0.2916(3) 0.1165(2) 0.0467(8) Uani 1 d .
N1 N 0.1299(3) 0.4625(3) 0.3689(2) 0.0333(8) Uani 1 d .
H1 H 0.2039(3) 0.4306(3) 0.3879(2) 0.042 Uiso 1 calc R
C1 C -0.4378(4) 0.3431(4) 0.2264(3) 0.0403(11) Uani 1 d .
H1A H -0.4104(4) 0.3405(4) 0.2857(3) 0.050 Uiso 1 calc R
C2 C -0.3420(3) 0.2639(5) 0.1951(3) 0.0422(10) Uani 1 d .
H2A H -0.3497(3) 0.1718(5) 0.2066(3) 0.053 Uiso 1 calc R
H2B H -0.3578(3) 0.2745(5) 0.1369(3) 0.053 Uiso 1 calc R
C3 C -0.2113(4) 0.3111(4) 0.2360(2) 0.0349(9) Uani 1 d .
C4 C -0.1086(4) 0.2240(4) 0.2588(2) 0.0377(10) Uani 1 d .
H4 H -0.1208(4) 0.1364(4) 0.2442(2) 0.047 Uiso 1 calc R
C5 C 0.0099(3) 0.2646(4) 0.3023(2) 0.0362(9) Uani 1 d .
H5 H 0.0768(3) 0.2062(4) 0.3162(2) 0.045 Uiso 1 calc R
C6 C 0.0247(4) 0.3946(4) 0.3239(2) 0.0328(9) Uani 1 d .
C7 C -0.0765(4) 0.4855(4) 0.3023(2) 0.0308(9) Uani 1 d .
C8 C -0.0304(3) 0.6074(4) 0.3385(2) 0.0304(9) Uani 1 d .
C9 C 0.0937(4) 0.5896(4) 0.3774(2) 0.0325(9) Uani 1 d .
C10 C 0.1612(3) 0.7156(4) 0.4056(2) 0.0309(9) Uani 1 d .
C11 C 0.2573(3) 0.7198(4) 0.4906(2) 0.0318(9) Uani 1 d .
C12 C 0.3764(4) 0.6417(4) 0.4908(3) 0.0370(10) Uani 1 d .
H12A H 0.3571(4) 0.5491(4) 0.4894(3) 0.046 Uiso 1 calc R
H12B H 0.4029(4) 0.6626(4) 0.4423(3) 0.046 Uiso 1 calc R
C13 C 0.4846(4) 0.6703(4) 0.5651(3) 0.0390(10) Uani 1 d .
H13A H 0.4625(4) 0.6394(4) 0.6134(3) 0.049 Uiso 1 calc R
H13B H 0.5591(4) 0.6233(4) 0.5604(3) 0.049 Uiso 1 calc R
C14 C 0.5129(4) 0.8130(4) 0.5732(3) 0.0396(11) Uani 1 d .
C15 C 0.4084(4) 0.9022(4) 0.5443(2) 0.0359(10) Uani 1 d .
H15 H 0.4244(4) 0.9914(4) 0.5507(2) 0.045 Uiso 1 calc R
C16 C 0.2900(4) 0.8644(4) 0.5087(2) 0.0339(9) Uani 1 d .
C17 C 0.1842(4) 0.9642(4) 0.4924(3) 0.0416(11) Uani 1 d .
H17A H 0.2204(4) 1.0504(4) 0.4909(3) 0.052 Uiso 1 calc R
H17B H 0.1456(4) 0.9628(4) 0.5375(3) 0.052 Uiso 1 calc R
C18 C 0.0795(4) 0.9443(4) 0.4129(3) 0.0396(10) Uani 1 d .
H18A H 0.0065(4) 0.9971(4) 0.4137(3) 0.049 Uiso 1 calc R
H18B H 0.1096(4) 0.9697(4) 0.3664(3) 0.049 Uiso 1 calc R
C19 C 0.0454(3) 0.8001(4) 0.4082(2) 0.0302(9) Uani 1 d .
H19 H 0.0266(3) 0.7793(4) 0.4599(2) 0.038 Uiso 1 calc R
C20 C -0.0680(3) 0.7486(4) 0.3419(2) 0.0314(8) Uani 1 d .
H20 H -0.0756(3) 0.7930(4) 0.2900(2) 0.039 Uiso 1 calc R
C21 C -0.3020(3) 0.7612(4) 0.3198(2) 0.0367(9) Uani 1 d .
C22 C -0.3374(4) 0.6191(4) 0.2984(3) 0.0352(9) Uani 1 d .
H22 H -0.3139(4) 0.5672(4) 0.3483(3) 0.044 Uiso 1 calc R
C23 C -0.4777(4) 0.5876(5) 0.2546(3) 0.0452(11) Uani 1 d .
H23A H -0.5250(4) 0.5504(5) 0.2900(3) 0.056 Uiso 1 calc R
H23B H -0.5225(4) 0.6606(5) 0.2240(3) 0.056 Uiso 1 calc R
C24 C -0.4327(4) 0.4853(4) 0.2018(3) 0.0379(10) Uani 1 d .
H24 H -0.4695(4) 0.4991(4) 0.1437(3) 0.047 Uiso 1 calc R
C25 C -0.2980(4) 0.5423(4) 0.2306(3) 0.0362(10) Uani 1 d .
H25 H -0.2805(4) 0.6023(4) 0.1900(3) 0.045 Uiso 1 calc R
C26 C -0.1938(4) 0.4435(4) 0.2565(2) 0.0328(9) Uani 1 d .
C27 C -0.5691(4) 0.2865(5) 0.2025(2) 0.0481(12) Uani 1 d .
H27A H -0.5674(4) 0.1966(5) 0.2208(2) 0.060 Uiso 1 calc R
H27B H -0.6237(4) 0.3360(5) 0.2281(2) 0.060 Uiso 1 calc R
C28 C -0.8725(4) 0.3336(6) 0.1218(3) 0.066(2) Uani 1 d .
H28 H -0.8537(4) 0.2927(6) 0.1755(3) 0.083 Uiso 1 calc R
C29 C -1.0123(4) 0.3024(9) 0.0819(3) 0.101(3) Uani 1 d .
H29A H -1.0631(6) 0.3318(43) 0.1166(15) 0.134 Uiso 1 calc R
H29B H -1.0224(9) 0.2097(10) 0.0738(26) 0.134 Uiso 1 calc R
H29C H -1.0380(14) 0.3463(39) 0.0307(14) 0.134 Uiso 1 calc R
C30 C -0.8541(7) 0.4814(7) 0.1371(4) 0.098(2) Uani 1 d .
H30A H -0.7660(7) 0.5003(9) 0.1562(26) 0.130 Uiso 1 calc R
H30B H -0.8966(36) 0.5080(11) 0.1771(20) 0.130 Uiso 1 calc R
H30C H -0.8882(38) 0.5280(8) 0.0876(7) 0.130 Uiso 1 calc R
C31 C -0.7834(6) 0.0731(6) 0.0639(4) 0.085(2) Uani 1 d .
H31 H -0.8655(6) 0.0558(6) 0.0265(4) 0.106 Uiso 1 calc R
C32 C -0.7862(8) 0.0111(8) 0.1445(5) 0.138(4) Uani 1 d .
H32A H -0.8491(42) 0.0532(41) 0.1656(19) 0.183 Uiso 1 calc R
H32B H -0.7054(20) 0.0211(56) 0.1822(13) 0.183 Uiso 1 calc R
H32C H -0.8056(59) -0.0803(15) 0.1366(9) 0.183 Uiso 1 calc R
C33 C -0.6849(8) 0.0062(7) 0.0279(6) 0.131(3) Uani 1 d .
H33A H -0.6923(37) 0.0384(42) -0.0259(14) 0.174 Uiso 1 calc R
H33B H -0.6985(35) -0.0866(9) 0.0261(33) 0.174 Uiso 1 calc R
H33C H -0.6022(8) 0.0250(47) 0.0611(20) 0.174 Uiso 1 calc R
C34 C -0.7739(5) 0.3189(6) -0.0366(3) 0.065(2) Uani 1 d .
H34 H -0.7106(5) 0.2705(6) -0.0562(3) 0.082 Uiso 1 calc R
C35 C -0.9004(5) 0.2897(12) -0.0975(3) 0.153(5) Uani 1 d .
H35A H -0.9656(13) 0.3400(52) -0.0836(26) 0.204 Uiso 1 calc R
H35B H -0.9192(32) 0.1982(16) -0.0958(31) 0.204 Uiso 1 calc R
H35C H -0.8952(23) 0.3127(68) -0.1511(7) 0.204 Uiso 1 calc R
C36 C -0.7388(10) 0.4628(8) -0.0391(4) 0.139(4) Uani 1 d .
H36A H -0.7313(61) 0.4844(17) -0.0924(12) 0.185 Uiso 1 calc R
H36B H -0.6601(29) 0.4786(15) -0.0004(28) 0.185 Uiso 1 calc R
H36C H -0.8031(29) 0.5159(8) -0.0262(37) 0.185 Uiso 1 calc R
C37 C 0.2218(3) 0.7613(5) 0.3382(2) 0.0402(9) Uani 1 d .
H37A H 0.2720(21) 0.8378(16) 0.3561(7) 0.054 Uiso 1 calc R
H37B H 0.1571(4) 0.7819(27) 0.2904(6) 0.054 Uiso 1 calc R
H37C H 0.2741(21) 0.6929(11) 0.3263(12) 0.054 Uiso 1 calc R
C38 C 0.2001(4) 0.6636(5) 0.5570(2) 0.0396(10) Uani 1 d .
H38A H 0.1635(22) 0.5796(12) 0.5403(7) 0.053 Uiso 1 calc R
H38B H 0.1363(18) 0.7219(13) 0.5657(11) 0.053 Uiso 1 calc R
H38C H 0.2648(6) 0.6543(25) 0.6064(5) 0.053 Uiso 1 calc R
C39 C -0.3823(4) 0.8101(4) 0.3756(3) 0.0487(12) Uani 1 d .
H39A H -0.4698(4) 0.8034(27) 0.3479(7) 0.065 Uiso 1 calc R
H39B H -0.3619(20) 0.8998(10) 0.3898(14) 0.065 Uiso 1 calc R
H39C H -0.3655(20) 0.7578(18) 0.4238(8) 0.065 Uiso 1 calc R
C40 C -0.3179(4) 0.8529(5) 0.2477(3) 0.0486(12) Uani 1 d .
H40A H -0.4046(6) 0.8542(23) 0.2178(11) 0.065 Uiso 1 calc R
H40B H -0.2670(22) 0.8228(17) 0.2132(10) 0.065 Uiso 1 calc R
H40C H -0.2922(26) 0.9395(7) 0.2666(3) 0.065 Uiso 1 calc R

loop_
_atom_type_symbol
_atom_type_description
_atom_type_scat_dispersion_real
_atom_type_scat_dispersion_imag
_atom_type_scat_source
C C 0.0033 0.0016 'International Tables Vol C Tables 4.2.6.8 and 6.1.1.4'
H H 0.0000 0.0000 'International Tables Vol C Tables 4.2.6.8 and 6.1.1.4'
Si Si 0.0817 0.0704 'International Tables Vol C Tables 4.2.6.8 and 6.1.1.4'
N N 0.0061 0.0033 'International Tables Vol C Tables 4.2.6.8 and 6.1.1.4'
O O 0.0106 0.0060 'International Tables Vol C Tables 4.2.6.8 and 6.1.1.4'

loop_
_geom_angle_atom_site_label_1
_geom_angle_atom_site_label_2
_geom_angle_atom_site_label_3
_geom_angle
O3 Si1 C34 103.4(2)
O3 Si1 C28 108.7(2)
C34 Si1 C28 115.4(3)
O3 Si1 C31 109.3(2)
C34 Si1 C31 109.5(3)
C28 Si1 C31 110.1(3)
C20 O2 C21 119.9(3)
C27 O3 Si1 124.7(2)
C9 N1 C6 107.8(3)
C27 C1 C24 113.0(4)
C27 C1 C2 113.5(4)
C24 C1 C2 109.5(4)
C3 C2 C1 109.2(3)
C26 C3 C4 119.4(4)
C26 C3 C2 118.7(4)
C4 C3 C2 121.8(4)
C5 C4 C3 122.3(4)
C6 C5 C4 117.5(4)
C5 C6 N1 130.5(4)
C5 C6 C7 121.9(4)
N1 C6 C7 107.5(3)
C26 C7 C6 119.6(4)
C26 C7 C8 133.5(4)
C6 C7 C8 106.8(3)
C9 C8 C7 107.2(3)
C9 C8 C20 111.0(3)
C7 C8 C20 141.5(3)
C8 C9 N1 110.7(3)
C8 C9 C10 113.1(3)
N1 C9 C10 135.2(3)
C9 C10 C37 107.1(3)
C9 C10 C19 98.3(3)
C37 C10 C19 111.5(3)
C9 C10 C11 118.9(3)
C37 C10 C11 111.4(3)
C19 C10 C11 109.0(3)
C12 C11 C16 110.2(3)
C12 C11 C38 108.2(3)
C16 C11 C38 109.2(3)
C12 C11 C10 111.3(3)
C16 C11 C10 106.4(3)
C38 C11 C10 111.5(3)
C13 C12 C11 112.8(3)
C14 C13 C12 111.3(4)
O1 C14 C15 122.0(4)
O1 C14 C13 120.9(4)
C15 C14 C13 117.1(4)
C16 C15 C14 124.4(4)
C15 C16 C17 119.9(4)
C15 C16 C11 121.2(4)
C17 C16 C11 118.7(3)
C16 C17 C18 115.8(3)
C19 C18 C17 107.0(3)
C18 C19 C20 120.8(3)
C18 C19 C10 110.5(3)
C20 C19 C10 107.8(3)
O2 C20 C8 115.5(3)
O2 C20 C19 105.1(3)
C8 C20 C19 100.1(3)
O2 C21 C40 110.9(3)
O2 C21 C22 111.3(3)
C40 C21 C22 115.1(3)
O2 C21 C39 101.2(3)
C40 C21 C39 109.5(4)
C22 C21 C39 107.9(3)
C21 C22 C25 124.0(3)
C21 C22 C23 118.1(3)
C25 C22 C23 88.1(3)
C24 C23 C22 89.7(3)
C1 C24 C23 116.6(4)
C1 C24 C25 111.8(3)
C23 C24 C25 89.0(3)
C26 C25 C22 117.1(3)
C26 C25 C24 115.8(4)
C22 C25 C24 90.1(3)
C7 C26 C3 119.2(4)
C7 C26 C25 119.0(4)
C3 C26 C25 121.9(4)
O3 C27 C1 109.8(3)
C30 C28 C29 110.5(6)
C30 C28 Si1 115.1(4)
C29 C28 Si1 112.9(4)
C32 C31 C33 110.7(7)
C32 C31 Si1 114.6(5)
C33 C31 Si1 111.1(5)
C36 C34 C35 111.1(7)
C36 C34 Si1 113.8(4)
C35 C34 Si1 114.1(4)

loop_
_geom_bond_atom_site_label_1
_geom_bond_atom_site_label_2
_geom_bond_distance
Si1 O3 1.648(3)
Si1 C34 1.860(5)
Si1 C28 1.879(5)
Si1 C31 1.884(6)
O1 C14 1.227(5)
O2 C20 1.443(4)
O2 C21 1.454(4)
O3 C27 1.427(5)
N1 C9 1.377(5)
N1 C6 1.399(5)
C1 C27 1.512(5)
C1 C24 1.518(6)
C1 C2 1.529(6)
C2 C3 1.508(5)
C3 C26 1.399(6)
C3 C4 1.413(5)
C4 C5 1.389(5)
C5 C6 1.378(6)
C6 C7 1.424(5)
C7 C26 1.394(5)
C7 C8 1.425(5)
C8 C9 1.369(5)
C8 C20 1.507(6)
C9 C10 1.503(5)
C10 C37 1.541(5)
C10 C19 1.549(5)
C10 C11 1.563(5)
C11 C12 1.533(5)
C11 C16 1.534(6)
C11 C38 1.540(5)
C12 C13 1.530(5)
C13 C14 1.491(6)
C14 C15 1.451(6)
C15 C16 1.346(5)
C16 C17 1.518(6)
C17 C18 1.552(6)
C18 C19 1.518(5)
C19 C20 1.547(5)
C21 C40 1.521(6)
C21 C22 1.523(6)
C21 C39 1.538(5)
C22 C25 1.549(6)
C22 C23 1.568(6)
C23 C24 1.542(6)
C24 C25 1.551(5)
C25 C26 1.508(5)
C28 C30 1.537(9)
C28 C29 1.548(7)
C31 C32 1.521(10)
C31 C33 1.536(9)
C34 C36 1.524(10)
C34 C35 1.539(7)
